data_2240973
loop_
_publ_author_name
'Abzianidze, Victoria V.'
'Poluektova, Ekaterina V.'
'Bolshakova, Ksenia P.'
'Panikorovskii, Taras L.'
'Bogachenkov, Alexander S.'
'Berestetskiy, Alexander O.'

_publ_section_title
;
 Crystal structure of natural phaeosphaeride A
;
_journal_coeditor_code PK2560
_journal_issue 8
_journal_name_full 'Acta Crystallographica Section E'
_journal_page_first o625
_journal_page_last o626
_journal_paper_doi 10.1107/S205698901501395X
_journal_volume 71
_journal_year 2015
_chemical_formula_moiety 'C15 H23 N O5'
_chemical_formula_sum 'C15 H23 N O5'
_chemical_formula_weight 297.34
_chemical_name_common
;
Phaeosphaeride A
;
_chemical_name_systematic
3,4-Dihydroxy-6-methoxy-3-methyl-7-methylidene-2-pentyl-3,4-dihydro-2<i>H</i>,7<i>H</i>-pyrano[2,3-c]pyrrol-5(6<i>H</i>)-one
_space_group_crystal_system monoclinic
_space_group_IT_number 4
_space_group_name_Hall 'P 2yb'
_space_group_name_H-M_alt 'P 1 21 1'
_symmetry_space_group_name_Hall 'P 2yb'
_symmetry_space_group_name_H-M 'P 1 21 1'
_atom_sites_solution_hydrogens geom
_audit_creation_method
;
Olex2 1.2
(compiled 2015.01.26 svn.r3150 for OlexSys, GUI svn.r4998)
;
_cell_angle_alpha 90
_cell_angle_beta 100.1847(16)
_cell_angle_gamma 90
_cell_formula_units_Z 4
_cell_length_a 10.14078(18)
_cell_length_b 9.10361(14)
_cell_length_c 17.5991(3)
_cell_measurement_reflns_used 14376
_cell_measurement_temperature 100(2)
_cell_measurement_theta_max 75.9340
_cell_measurement_theta_min 4.3980
_cell_volume 1599.11(5)
_computing_cell_refinement
;
CrysAlis PRO (Agilent, 2012)
;
_computing_data_collection
;
CrysAlis PRO (Agilent, 2012)
;
_computing_data_reduction
;
CrysAlis PRO (Agilent, 2012)
;
_computing_molecular_graphics
;
OLEX2 (Dolomanov <i>et al.</i>,  2009)
;
_computing_publication_material
;
OLEX2 (Dolomanov <i>et al.</i>,  2009)
;
_computing_structure_refinement
;
SHELXL2014 (Sheldrick, 2015)
;
_computing_structure_solution
;
SHELXS97 (Sheldrick, 2008)
;
_diffrn_ambient_temperature 100(2)
_diffrn_detector_area_resol_mean 10.3829
_diffrn_measured_fraction_theta_full 0.999
_diffrn_measured_fraction_theta_max 0.999
_diffrn_measurement_device_type 'Agilent SuperNova Dual Source diffractometer with an Atlas detector'
_diffrn_measurement_method '\w scans'
_diffrn_radiation_monochromator mirror
_diffrn_radiation_type CuK\a
_diffrn_radiation_wavelength 1.54184
_diffrn_reflns_limit_h_max 12
_diffrn_reflns_limit_h_min -12
_diffrn_reflns_limit_k_max 11
_diffrn_reflns_limit_k_min -11
_diffrn_reflns_limit_l_max 21
_diffrn_reflns_limit_l_min -4
_diffrn_reflns_number 6054
_diffrn_reflns_theta_full 67.684
_diffrn_reflns_theta_max 69.982
_diffrn_reflns_theta_min 4.430
_exptl_absorpt_coefficient_mu 0.765
_exptl_absorpt_correction_T_max 1.00000
_exptl_absorpt_correction_T_min 0.82387
_exptl_absorpt_correction_type multi-scan
_exptl_absorpt_process_details
;
(CrysAlis PRO; Agilent, 2012)
;
_exptl_crystal_colour colourless
_exptl_crystal_density_diffrn 1.235
_exptl_crystal_description tabular
_exptl_crystal_F_000 640
_exptl_crystal_size_max 0.35
_exptl_crystal_size_mid 0.35
_exptl_crystal_size_min 0.05
_refine_diff_density_max 0.363
_refine_diff_density_min -0.304
_refine_ls_abs_structure_details
;
Flack <i>x</i> determined using 2632 quotients [(I+)-(I-)]/[(I+)+(I-)]
(Parsons <i>et al.</i>, 2013)
;
_refine_ls_abs_structure_Flack 0.05(8)
_refine_ls_extinction_method none
_refine_ls_goodness_of_fit_ref 1.097
_refine_ls_hydrogen_treatment constr
_refine_ls_matrix_type full
_refine_ls_number_parameters 389
_refine_ls_number_reflns 6054
_refine_ls_number_restraints 1
_refine_ls_restrained_S_all 1.097
_refine_ls_R_factor_all 0.0592
_refine_ls_R_factor_gt 0.0580
_refine_ls_shift/su_max 0.000
_refine_ls_shift/su_mean 0.000
_refine_ls_structure_factor_coef Fsqd
_refine_ls_weighting_details 'w=1/[\s^2^(Fo^2^)+(0.0289P)^2^+2.9758P] where P=(Fo^2^+2Fc^2^)/3'
_refine_ls_weighting_scheme calc
_refine_ls_wR_factor_gt 0.1498
_refine_ls_wR_factor_ref 0.1504
_reflns_number_gt 5940
_reflns_number_total 6054
_reflns_threshold_expression I>2\s(I)
_cod_data_source_file pk2560sup1.cif
_cod_data_source_block I
_cod_database_code 2240973
_shelx_space_group_comment
;
The symmetry employed for this shelxl refinement is uniquely defined
by the following loop, which should always be used as a source of
symmetry information in preference to the above space-group names.
They are only intended as comments.
;

loop_
_space_group_symop_operation_xyz
'x, y, z'
'-x, y+1/2, -z'

loop_
_atom_site_type_symbol
_atom_site_label
_atom_site_fract_x
_atom_site_fract_y
_atom_site_fract_z
_atom_site_U_iso_or_equiv
_atom_site_adp_type
_atom_site_calc_flag
_atom_site_occupancy
C C1 1.1431(5) 0.8972(6) 0.9253(3) 0.0153(10) Uani d 1
N N2 1.1842(4) 0.7850(5) 0.8817(2) 0.0163(9) Uani d 1
C C3 1.1862(5) 0.8314(6) 0.8053(3) 0.0149(10) Uani d 1
C C4 1.1266(5) 0.9782(6) 0.8025(3) 0.0143(10) Uani d 1
C C5 1.0975(5) 1.0166(5) 0.8717(3) 0.0135(9) Uani d 1
C C6 1.0311(5) 1.1589(6) 0.8845(3) 0.0159(10) Uani d 1
H H6 1.0984 1.2269 0.9115 0.019 Uiso calc 1
C C7 0.9703(5) 1.2250(6) 0.8039(3) 0.0167(10) Uani d 1
C C8 1.0752(5) 1.2122(5) 0.7508(3) 0.0144(10) Uani d 1
H H8 1.1580 1.2596 0.7765 0.017 Uiso calc 1
C C9 1.0343(5) 1.2809(6) 0.6718(3) 0.0194(11) Uani d 1
H H9A 1.0006 1.3791 0.6779 0.023 Uiso calc 1
H H9B 0.9620 1.2237 0.6426 0.023 Uiso calc 1
C C10 1.1482(5) 1.2899(7) 0.6264(3) 0.0231(11) Uani d 1
H H10A 1.1855 1.1924 0.6231 0.028 Uiso calc 1
H H10B 1.2183 1.3519 0.6543 0.028 Uiso calc 1
C C11 1.1059(7) 1.3504(8) 0.5454(4) 0.0349(15) Uani d 1
H H11A 1.0380 1.2864 0.5171 0.042 Uiso calc 1
H H11B 1.0657 1.4463 0.5487 0.042 Uiso calc 1
C C12 1.2195(8) 1.3646(9) 0.5007(4) 0.0433(19) Uani d 1
H H12A 1.2627 1.2697 0.4998 0.052 Uiso calc 1
H H12B 1.2852 1.4326 0.5278 0.052 Uiso calc 1
C C13 1.1771(12) 1.4175(13) 0.4187(5) 0.080(4) Uani d 1
H H13A 1.1119 1.3511 0.3913 0.120 Uiso calc 1
H H13B 1.2538 1.4211 0.3936 0.120 Uiso calc 1
H H13C 1.1387 1.5138 0.4189 0.120 Uiso calc 1
C C14 1.2311(5) 0.7567(6) 0.7508(3) 0.0213(11) Uani d 1
H H14A 1.2660 0.6629 0.7611 0.026 Uiso calc 1
H H14B 1.2277 0.7979 0.7021 0.026 Uiso calc 1
C C15 0.8381(5) 1.1508(6) 0.7705(3) 0.0193(10) Uani d 1
H H15A 0.8540 1.0495 0.7600 0.029 Uiso calc 1
H H15B 0.7986 1.1992 0.7235 0.029 Uiso calc 1
H H15C 0.7782 1.1570 0.8070 0.029 Uiso calc 1
C C16 1.2068(6) 0.5407(6) 0.9208(3) 0.0203(11) Uani d 1
H H16A 1.1648 0.5103 0.8701 0.031 Uiso calc 1
H H16B 1.1400 0.5521 0.9528 0.031 Uiso calc 1
H H16C 1.2706 0.4678 0.9429 0.031 Uiso calc 1
O O1 1.1050(4) 1.0568(4) 0.73717(19) 0.0172(7) Uani d 1
O O2 0.9541(4) 1.3789(4) 0.8112(2) 0.0183(8) Uani d 1
H H2 0.8942 1.3951 0.8359 0.027 Uiso calc 1
O O3 0.9324(4) 1.1327(4) 0.9312(2) 0.0213(8) Uani d 1
H H3 0.9060 1.2114 0.9456 0.032 Uiso calc 1
O O4 1.1447(4) 0.8881(4) 0.99543(19) 0.0183(8) Uani d 1
O O5 1.2747(4) 0.6794(4) 0.9159(2) 0.0194(8) Uani d 1
C C1A 0.4815(5) 1.9716(6) 0.8996(3) 0.0156(10) Uani d 1
N N2A 0.4361(4) 2.0638(5) 0.8379(2) 0.0174(9) Uani d 1
C C3A 0.4890(5) 2.0271(6) 0.7717(3) 0.0159(10) Uani d 1
C C4A 0.5564(5) 1.8865(6) 0.7938(3) 0.0136(9) Uani d 1
C C5A 0.5529(5) 1.8520(5) 0.8678(3) 0.0147(10) Uani d 1
C C6A 0.6116(5) 1.7116(5) 0.9032(3) 0.0140(10) Uani d 1
H H6A 0.5393 1.6398 0.9020 0.017 Uiso calc 1
C C7A 0.7097(5) 1.6545(5) 0.8525(3) 0.0126(9) Uani d 1
C C8A 0.6355(5) 1.6563(5) 0.7676(3) 0.0140(10) Uani d 1
H H8A 0.5498 1.6055 0.7656 0.017 Uiso calc 1
C C9A 0.7086(5) 1.5840(6) 0.7096(3) 0.0191(11) Uani d 1
H H9AA 0.7419 1.4891 0.7296 0.023 Uiso calc 1
H H9AB 0.7853 1.6439 0.7038 0.023 Uiso calc 1
C C10A 0.6212(6) 1.5621(7) 0.6302(3) 0.0223(11) Uani d 1
H H10C 0.5384 1.5139 0.6364 0.027 Uiso calc 1
H H10D 0.5986 1.6572 0.6066 0.027 Uiso calc 1
C C11A 0.6921(6) 1.4697(7) 0.5771(3) 0.0270(13) Uani d 1
H H11C 0.7732 1.5202 0.5699 0.032 Uiso calc 1
H H11D 0.7183 1.3768 0.6023 0.032 Uiso calc 1
C C12A 0.6074(6) 1.4392(8) 0.4983(3) 0.0295(14) Uani d 1
H H12C 0.5805 1.5318 0.4730 0.035 Uiso calc 1
H H12D 0.5269 1.3871 0.5051 0.035 Uiso calc 1
C C13A 0.6823(7) 1.3483(8) 0.4466(3) 0.0344(15) Uani d 1
H H13D 0.6244 1.3297 0.3982 0.052 Uiso calc 1
H H13E 0.7096 1.2566 0.4715 0.052 Uiso calc 1
H H13F 0.7599 1.4013 0.4377 0.052 Uiso calc 1
C C14A 0.4806(5) 2.1038(6) 0.7075(3) 0.0210(11) Uani d 1
H H14C 0.4356 2.1932 0.7026 0.025 Uiso calc 1
H H14D 0.5198 2.0685 0.6671 0.025 Uiso calc 1
C C15A 0.8399(5) 1.7422(6) 0.8646(3) 0.0160(10) Uani d 1
H H15D 0.8201 1.8444 0.8550 0.024 Uiso calc 1
H H15E 0.8958 1.7077 0.8296 0.024 Uiso calc 1
H H15F 0.8858 1.7298 0.9168 0.024 Uiso calc 1
C C16A 0.5035(6) 2.3002(6) 0.8752(4) 0.0273(12) Uani d 1
H H16D 0.5616 2.2998 0.8376 0.041 Uiso calc 1
H H16E 0.5520 2.2663 0.9238 0.041 Uiso calc 1
H H16F 0.4719 2.3983 0.8809 0.041 Uiso calc 1
O O1A 0.6069(4) 1.8064(4) 0.74144(18) 0.0166(7) Uani d 1
O O2A 0.7369(3) 1.5024(4) 0.86892(19) 0.0145(7) Uani d 1
H H2A 0.7410 1.4877 0.9152 0.022 Uiso calc 1
O O3A 0.6775(3) 1.7297(4) 0.98091(18) 0.0145(7) Uani d 1
H H3A 0.6363 1.6850 1.0097 0.022 Uiso calc 1
O O4A 0.4586(4) 1.9909(4) 0.9650(2) 0.0179(7) Uani d 1
O O5A 0.3911(4) 2.2045(4) 0.8499(2) 0.0186(8) Uani d 1

loop_
_atom_site_aniso_label
_atom_site_aniso_U_11
_atom_site_aniso_U_22
_atom_site_aniso_U_33
_atom_site_aniso_U_12
_atom_site_aniso_U_13
_atom_site_aniso_U_23
C1 0.015(2) 0.013(2) 0.017(2) -0.004(2) -0.0009(19) -0.0023(19)
N2 0.016(2) 0.013(2) 0.018(2) 0.0036(17) -0.0009(16) 0.0025(17)
C3 0.011(2) 0.018(2) 0.016(2) -0.0028(19) 0.0039(18) 0.0019(19)
C4 0.014(2) 0.016(2) 0.015(2) -0.0008(19) 0.0064(18) -0.0002(19)
C5 0.010(2) 0.014(2) 0.017(2) -0.0018(19) 0.0024(17) -0.0027(19)
C6 0.017(2) 0.017(2) 0.014(2) 0.001(2) 0.0063(19) -0.0035(19)
C7 0.017(2) 0.012(2) 0.022(3) 0.001(2) 0.006(2) -0.0002(19)
C8 0.013(2) 0.012(2) 0.017(2) 0.0003(18) -0.0002(18) 0.0007(19)
C9 0.018(2) 0.021(3) 0.018(2) 0.005(2) 0.0005(19) 0.006(2)
C10 0.022(3) 0.027(3) 0.020(3) 0.009(2) 0.003(2) 0.008(2)
C11 0.037(4) 0.041(4) 0.027(3) 0.016(3) 0.009(3) 0.017(3)
C12 0.055(5) 0.047(4) 0.035(3) 0.015(4) 0.027(3) 0.021(3)
C13 0.113(9) 0.095(8) 0.046(5) 0.054(7) 0.049(5) 0.046(5)
C14 0.021(3) 0.022(3) 0.022(3) 0.005(2) 0.009(2) -0.002(2)
C15 0.016(2) 0.020(3) 0.021(2) 0.000(2) 0.003(2) 0.000(2)
C16 0.024(3) 0.012(2) 0.026(3) 0.000(2) 0.007(2) 0.000(2)
O1 0.0200(18) 0.0170(18) 0.0144(16) 0.0042(15) 0.0022(13) -0.0008(14)
O2 0.0174(18) 0.0135(17) 0.0253(19) 0.0032(14) 0.0075(15) 0.0004(14)
O3 0.030(2) 0.0158(18) 0.0222(18) 0.0035(16) 0.0158(16) -0.0017(15)
O4 0.0252(19) 0.0170(17) 0.0123(16) -0.0038(15) 0.0022(14) 0.0014(14)
O5 0.0177(18) 0.0127(18) 0.0263(19) 0.0023(14) -0.0006(15) 0.0034(14)
C1A 0.013(2) 0.013(2) 0.021(2) -0.0010(19) 0.0022(19) -0.0025(19)
N2A 0.021(2) 0.011(2) 0.020(2) 0.0053(18) 0.0049(17) -0.0022(17)
C3A 0.010(2) 0.016(2) 0.023(2) -0.0024(19) 0.0038(18) -0.005(2)
C4A 0.010(2) 0.014(2) 0.017(2) -0.0044(19) 0.0032(18) -0.0027(19)
C5A 0.013(2) 0.014(2) 0.019(2) -0.0059(19) 0.0059(19) -0.0034(19)
C6A 0.016(2) 0.014(2) 0.012(2) -0.0061(19) 0.0038(18) -0.0016(18)
C7A 0.012(2) 0.011(2) 0.015(2) 0.0008(19) 0.0008(18) 0.0019(18)
C8A 0.014(2) 0.014(2) 0.013(2) 0.0007(19) -0.0007(18) 0.0015(18)
C9A 0.018(3) 0.024(3) 0.015(2) 0.006(2) 0.002(2) 0.000(2)
C10A 0.023(3) 0.028(3) 0.016(2) 0.006(2) 0.004(2) -0.005(2)
C11A 0.031(3) 0.032(3) 0.018(3) 0.010(3) 0.003(2) -0.004(2)
C12A 0.029(3) 0.041(4) 0.019(3) 0.006(3) 0.003(2) -0.008(2)
C13A 0.040(4) 0.043(4) 0.020(3) 0.003(3) 0.005(3) -0.010(3)
C14A 0.021(3) 0.021(3) 0.021(3) 0.005(2) 0.005(2) 0.003(2)
C15A 0.017(2) 0.018(2) 0.014(2) -0.002(2) 0.0056(18) 0.0015(19)
C16A 0.029(3) 0.017(3) 0.036(3) -0.011(2) 0.006(2) -0.008(2)
O1A 0.0188(17) 0.0195(18) 0.0120(15) 0.0060(15) 0.0039(13) 0.0011(14)
O2A 0.0181(17) 0.0128(17) 0.0122(15) 0.0024(14) 0.0016(13) 0.0016(13)
O3A 0.0175(17) 0.0154(17) 0.0104(15) -0.0013(14) 0.0022(13) 0.0008(13)
O4A 0.0234(19) 0.0152(18) 0.0175(17) 0.0020(15) 0.0105(14) -0.0016(14)
O5A 0.0157(18) 0.0102(17) 0.0301(19) 0.0022(14) 0.0044(15) -0.0040(15)

loop_
_atom_type_symbol
_atom_type_description
_atom_type_scat_dispersion_real
_atom_type_scat_dispersion_imag
_atom_type_scat_source
C C 0.0180 0.0090 'International Tables Vol C Tables 4.2.6.8 and 6.1.1.4'
H H 0.0000 0.0000 'International Tables Vol C Tables 4.2.6.8 and 6.1.1.4'
N N 0.0310 0.0180 'International Tables Vol C Tables 4.2.6.8 and 6.1.1.4'
O O 0.0490 0.0320 'International Tables Vol C Tables 4.2.6.8 and 6.1.1.4'

loop_
_geom_angle_atom_site_label_1
_geom_angle_atom_site_label_2
_geom_angle_atom_site_label_3
_geom_angle
N2 C1 C5 106.4(4)
O4 C1 N2 123.6(5)
O4 C1 C5 129.9(5)
C1 N2 C3 111.3(4)
C1 N2 O5 120.6(4)
O5 N2 C3 120.0(4)
N2 C3 C4 103.3(4)
C14 C3 N2 127.0(5)
C14 C3 C4 129.7(5)
C5 C4 C3 111.2(4)
O1 C4 C3 121.4(4)
O1 C4 C5 127.4(5)
C1 C5 C6 130.4(4)
C4 C5 C1 107.1(4)
C4 C5 C6 122.5(5)
C5 C6 H6 109.0
C5 C6 C7 108.3(4)
C7 C6 H6 109.0
O3 C6 C5 108.9(4)
O3 C6 H6 109.0
O3 C6 C7 112.6(4)
C8 C7 C6 108.5(4)
C15 C7 C6 111.0(4)
C15 C7 C8 112.8(4)
O2 C7 C6 109.4(4)
O2 C7 C8 103.5(4)
O2 C7 C15 111.4(4)
C7 C8 H8 108.3
C9 C8 C7 114.8(4)
C9 C8 H8 108.3
O1 C8 C7 110.8(4)
O1 C8 H8 108.3
O1 C8 C9 106.1(4)
C8 C9 H9A 108.9
C8 C9 H9B 108.9
C8 C9 C10 113.3(4)
H9A C9 H9B 107.7
C10 C9 H9A 108.9
C10 C9 H9B 108.9
C9 C10 H10A 108.9
C9 C10 H10B 108.9
C9 C10 C11 113.5(4)
H10A C10 H10B 107.7
C11 C10 H10A 108.9
C11 C10 H10B 108.9
C10 C11 H11A 108.8
C10 C11 H11B 108.8
H11A C11 H11B 107.7
C12 C11 C10 113.9(5)
C12 C11 H11A 108.8
C12 C11 H11B 108.8
C11 C12 H12A 108.7
C11 C12 H12B 108.7
C11 C12 C13 114.2(7)
H12A C12 H12B 107.6
C13 C12 H12A 108.7
C13 C12 H12B 108.7
C12 C13 H13A 109.5
C12 C13 H13B 109.5
C12 C13 H13C 109.5
H13A C13 H13B 109.5
H13A C13 H13C 109.5
H13B C13 H13C 109.5
C3 C14 H14A 120.0
C3 C14 H14B 120.0
H14A C14 H14B 120.0
C7 C15 H15A 109.5
C7 C15 H15B 109.5
C7 C15 H15C 109.5
H15A C15 H15B 109.5
H15A C15 H15C 109.5
H15B C15 H15C 109.5
H16A C16 H16B 109.5
H16A C16 H16C 109.5
H16B C16 H16C 109.5
O5 C16 H16A 109.5
O5 C16 H16B 109.5
O5 C16 H16C 109.5
C4 O1 C8 112.3(4)
C7 O2 H2 109.5
C6 O3 H3 109.5
N2 O5 C16 110.1(4)
N2A C1A C5A 105.5(4)
O4A C1A N2A 123.9(5)
O4A C1A C5A 130.6(5)
C1A N2A C3A 112.5(4)
C1A N2A O5A 120.8(4)
O5A N2A C3A 122.0(4)
N2A C3A C4A 102.4(4)
C14A C3A N2A 127.4(5)
C14A C3A C4A 130.1(5)
C5A C4A C3A 111.6(4)
O1A C4A C3A 120.4(4)
O1A C4A C5A 127.9(5)
C1A C5A C6A 131.2(4)
C4A C5A C1A 107.1(4)
C4A C5A C6A 121.6(4)
C5A C6A H6A 108.7
C5A C6A C7A 107.3(4)
C7A C6A H6A 108.7
O3A C6A C5A 112.7(4)
O3A C6A H6A 108.7
O3A C6A C7A 110.8(4)
C6A C7A C8A 107.6(4)
C15A C7A C6A 112.0(4)
C15A C7A C8A 113.0(4)
O2A C7A C6A 109.3(4)
O2A C7A C8A 104.4(4)
O2A C7A C15A 110.3(4)
C7A C8A H8A 107.8
C9A C8A C7A 115.7(4)
C9A C8A H8A 107.8
O1A C8A C7A 110.5(4)
O1A C8A H8A 107.8
O1A C8A C9A 106.8(4)
C8A C9A H9AA 108.9
C8A C9A H9AB 108.9
C8A C9A C10A 113.5(4)
H9AA C9A H9AB 107.7
C10A C9A H9AA 108.9
C10A C9A H9AB 108.9
C9A C10A H10C 109.3
C9A C10A H10D 109.3
H10C C10A H10D 107.9
C11A C10A C9A 111.7(5)
C11A C10A H10C 109.3
C11A C10A H10D 109.3
C10A C11A H11C 108.7
C10A C11A H11D 108.7
H11C C11A H11D 107.6
C12A C11A C10A 114.0(5)
C12A C11A H11C 108.7
C12A C11A H11D 108.7
C11A C12A H12C 109.1
C11A C12A H12D 109.1
C11A C12A C13A 112.4(5)
H12C C12A H12D 107.8
C13A C12A H12C 109.1
C13A C12A H12D 109.1
C12A C13A H13D 109.5
C12A C13A H13E 109.5
C12A C13A H13F 109.5
H13D C13A H13E 109.5
H13D C13A H13F 109.5
H13E C13A H13F 109.5
C3A C14A H14C 120.0
C3A C14A H14D 120.0
H14C C14A H14D 120.0
C7A C15A H15D 109.5
C7A C15A H15E 109.5
C7A C15A H15F 109.5
H15D C15A H15E 109.5
H15D C15A H15F 109.5
H15E C15A H15F 109.5
H16D C16A H16E 109.5
H16D C16A H16F 109.5
H16E C16A H16F 109.5
O5A C16A H16D 109.5
O5A C16A H16E 109.5
O5A C16A H16F 109.5
C4A O1A C8A 111.8(4)
C7A O2A H2A 109.5
C6A O3A H3A 109.5
N2A O5A C16A 109.9(4)

loop_
_geom_bond_atom_site_label_1
_geom_bond_atom_site_label_2
_geom_bond_distance
C1 N2 1.385(7)
C1 C5 1.460(7)
C1 O4 1.234(6)
N2 C3 1.412(6)
N2 O5 1.391(5)
C3 C4 1.463(7)
C3 C14 1.320(7)
C4 C5 1.349(7)
C4 O1 1.339(6)
C5 C6 1.495(7)
C6 H6 0.9800
C6 C7 1.563(7)
C6 O3 1.423(6)
C7 C8 1.540(7)
C7 C15 1.523(7)
C7 O2 1.419(6)
C8 H8 0.9800
C8 C9 1.514(7)
C8 O1 1.475(6)
C9 H9A 0.9700
C9 H9B 0.9700
C9 C10 1.518(7)
C10 H10A 0.9700
C10 H10B 0.9700
C10 C11 1.519(7)
C11 H11A 0.9700
C11 H11B 0.9700
C11 C12 1.510(9)
C12 H12A 0.9700
C12 H12B 0.9700
C12 C13 1.511(10)
C13 H13A 0.9600
C13 H13B 0.9600
C13 H13C 0.9600
C14 H14A 0.9300
C14 H14B 0.9300
C15 H15A 0.9600
C15 H15B 0.9600
C15 H15C 0.9600
C16 H16A 0.9600
C16 H16B 0.9600
C16 H16C 0.9600
C16 O5 1.448(6)
O2 H2 0.8200
O3 H3 0.8200
C1A N2A 1.386(7)
C1A C5A 1.472(7)
C1A O4A 1.226(6)
N2A C3A 1.406(7)
N2A O5A 1.389(5)
C3A C4A 1.471(7)
C3A C14A 1.318(7)
C4A C5A 1.347(7)
C4A O1A 1.345(6)
C5A C6A 1.498(7)
C6A H6A 0.9800
C6A C7A 1.540(7)
C6A O3A 1.422(6)
C7A C8A 1.549(6)
C7A C15A 1.526(7)
C7A O2A 1.431(6)
C8A H8A 0.9800
C8A C9A 1.515(7)
C8A O1A 1.455(6)
C9A H9AA 0.9700
C9A H9AB 0.9700
C9A C10A 1.529(7)
C10A H10C 0.9700
C10A H10D 0.9700
C10A C11A 1.528(7)
C11A H11C 0.9700
C11A H11D 0.9700
C11A C12A 1.523(8)
C12A H12C 0.9700
C12A H12D 0.9700
C12A C13A 1.527(8)
C13A H13D 0.9600
C13A H13E 0.9600
C13A H13F 0.9600
C14A H14C 0.9300
C14A H14D 0.9300
C15A H15D 0.9600
C15A H15E 0.9600
C15A H15F 0.9600
C16A H16D 0.9600
C16A H16E 0.9600
C16A H16F 0.9600
C16A O5A 1.442(6)
O2A H2A 0.8200
O3A H3A 0.8200

loop_
_geom_hbond_atom_site_label_D
_geom_hbond_atom_site_label_H
_geom_hbond_atom_site_label_A
_geom_hbond_site_symmetry_A
_geom_hbond_distance_DH
_geom_hbond_distance_HA
_geom_hbond_distance_DA
_geom_hbond_angle_DHA
O2 H2 O2A . 0.82 2.04 2.818(5) 157.8
O3 H3 O4 2_757 0.82 2.03 2.836(5) 167.5
O2A H2A O4 2_757 0.82 2.00 2.685(5) 141.0
O3A H3A O4A 2_647 0.82 2.10 2.829(5) 148.5

loop_
_geom_torsion_atom_site_label_1
_geom_torsion_atom_site_label_2
_geom_torsion_atom_site_label_3
_geom_torsion_atom_site_label_4
_geom_torsion
C1 N2 C3 C4 -6.7(5)
C1 N2 C3 C14 173.8(5)
C1 N2 O5 C16 107.4(5)
C1 C5 C6 C7 -165.0(5)
C1 C5 C6 O3 -42.4(7)
N2 C1 C5 C4 -6.6(5)
N2 C1 C5 C6 173.7(5)
N2 C3 C4 C5 2.4(5)
N2 C3 C4 O1 -176.8(4)
C3 N2 O5 C16 -106.7(5)
C3 C4 C5 C1 2.5(6)
C3 C4 C5 C6 -177.7(4)
C3 C4 O1 C8 -166.3(4)
C4 C5 C6 C7 15.3(7)
C4 C5 C6 O3 137.9(5)
C5 C1 N2 C3 8.4(6)
C5 C1 N2 O5 157.1(4)
C5 C4 O1 C8 14.7(7)
C5 C6 C7 C8 -45.3(5)
C5 C6 C7 C15 79.3(5)
C5 C6 C7 O2 -157.4(4)
C6 C7 C8 C9 -176.2(4)
C6 C7 C8 O1 63.7(5)
C7 C8 C9 C10 170.0(5)
C7 C8 O1 C4 -47.0(5)
C8 C9 C10 C11 176.6(5)
C9 C8 O1 C4 -172.2(4)
C9 C10 C11 C12 178.0(6)
C10 C11 C12 C13 177.0(8)
C14 C3 C4 C5 -178.1(5)
C14 C3 C4 O1 2.7(8)
C15 C7 C8 C9 60.4(6)
C15 C7 C8 O1 -59.7(5)
O1 C4 C5 C1 -178.4(5)
O1 C4 C5 C6 1.4(8)
O1 C8 C9 C10 -67.3(6)
O2 C7 C8 C9 -60.1(5)
O2 C7 C8 O1 179.8(4)
O3 C6 C7 C8 -165.6(4)
O3 C6 C7 C15 -41.1(6)
O3 C6 C7 O2 82.2(5)
O4 C1 N2 C3 -173.2(5)
O4 C1 N2 O5 -24.5(7)
O4 C1 C5 C4 175.2(5)
O4 C1 C5 C6 -4.6(9)
O5 N2 C3 C4 -155.6(4)
O5 N2 C3 C14 24.9(8)
C1A N2A C3A C4A 8.7(5)
C1A N2A C3A C14A -170.0(5)
C1A N2A O5A C16A 76.8(6)
C1A C5A C6A C7A -162.9(5)
C1A C5A C6A O3A -40.7(7)
N2A C1A C5A C4A 5.5(5)
N2A C1A C5A C6A -172.8(5)
N2A C3A C4A C5A -5.0(5)
N2A C3A C4A O1A 172.2(4)
C3A N2A O5A C16A -77.1(6)
C3A C4A C5A C1A -0.2(6)
C3A C4A C5A C6A 178.2(4)
C3A C4A O1A C8A -164.3(4)
C4A C5A C6A C7A 19.1(6)
C4A C5A C6A O3A 141.3(4)
C5A C1A N2A C3A -9.1(6)
C5A C1A N2A O5A -165.3(4)
C5A C4A O1A C8A 12.4(7)
C5A C6A C7A C8A -49.7(5)
C5A C6A C7A C15A 75.0(5)
C5A C6A C7A O2A -162.5(4)
C6A C7A C8A C9A -171.8(4)
C6A C7A C8A O1A 66.7(5)
C7A C8A C9A C10A 168.8(4)
C7A C8A O1A C4A -45.8(5)
C8A C9A C10A C11A -171.9(5)
C9A C8A O1A C4A -172.5(4)
C9A C10A C11A C12A 177.7(5)
C10A C11A C12A C13A 179.3(6)
C14A C3A C4A C5A 173.7(5)
C14A C3A C4A O1A -9.1(8)
C15A C7A C8A C9A 64.2(6)
C15A C7A C8A O1A -57.4(5)
O1A C4A C5A C1A -177.1(5)
O1A C4A C5A C6A 1.3(8)
O1A C8A C9A C10A -67.7(6)
O2A C7A C8A C9A -55.7(5)
O2A C7A C8A O1A -177.2(4)
O3A C6A C7A C8A -173.1(4)
O3A C6A C7A C15A -48.4(5)
O3A C6A C7A O2A 74.1(5)
O4A C1A N2A C3A 173.0(5)
O4A C1A N2A O5A 16.8(8)
O4A C1A C5A C4A -176.8(5)
O4A C1A C5A C6A 5.0(9)
O5A N2A C3A C4A 164.6(4)
O5A N2A C3A C14A -14.2(8)

_cod_database_fobs_code 2240973
